data_4103804
loop_
_publ_author_name
'Klap\"otke, Thomas M.'
'Stierstorfer, J\"org'

_publ_section_title
;
 The CN~7~^-^ anion
;
_journal_coden_ASTM JACSAT
_journal_issue 3
_journal_name_full 'Journal of the American Chemical Society'
_journal_page_first 1122
_journal_page_last 1134
_journal_paper_doi 10.1021/ja8077522
_journal_volume 131
_journal_year 2009
_chemical_formula_moiety 'C N7, H5 N2'
_chemical_formula_sum 'C H5 N9'
_chemical_formula_weight 143.14
_chemical_name_common 'hydrazinium 5-azidotetrazolate'
_chemical_name_systematic 'hydrazinium 5-azidotetrazolate'
_space_group_IT_number 14
_symmetry_cell_setting monoclinic
_symmetry_Int_Tables_number 14
_symmetry_space_group_name_Hall '-P 2ybc'
_symmetry_space_group_name_H-M 'P 1 21/c 1'
_atom_sites_solution_hydrogens geom
_atom_sites_solution_primary direct
_atom_sites_solution_secondary difmap
_audit_author_name 'Joerg Stierstorfer'
_audit_creation_date
;
'Wed Feb 06 19:01:23 2008'
;
_audit_creation_method SHELXL-97
_audit_update_record 07.02.2008
_cell_angle_alpha 90.00
_cell_angle_beta 101.437(5)
_cell_angle_gamma 90.00
_cell_formula_units_Z 4
_cell_length_a 10.8114(5)
_cell_length_b 7.4641(4)
_cell_length_c 7.6676(4)
_cell_measurement_reflns_used 1437
_cell_measurement_temperature 100(2)
_cell_measurement_theta_max 33.4794
_cell_measurement_theta_min 3.8402
_cell_volume 606.47(5)
_computing_cell_refinement
;
CrysAlis RED, Oxford Diffraction Ltd.,
Version 1.171.27p5 beta (release 01-04-2005 CrysAlis171 .NET)
(compiled Apr  1 2005,17:53:34)
;
_computing_data_collection
;
CrysAlis CCD, Oxford Diffraction Ltd.,
Version 1.171.27p5 beta (release 01-04-2005 CrysAlis171 .NET)
(compiled Apr  1 2005,17:53:34)
;
_computing_data_reduction
;
CrysAlis RED, Oxford Diffraction Ltd.,
Version 1.171.27p5 beta (release 01-04-2005 CrysAlis171 .NET)
(compiled Apr  1 2005,17:53:34)
;
_computing_molecular_graphics
;
'ORTEP (M. N. Burnett, C. K. Johnson, ORTEP-III: Oak Ridge Thermal Ellipsoid
;
_computing_publication_material 'PLATON (A. L. Spek, Acta Crystallogr, Sect. A, 1990, 46, C34, 1995 version).'
_computing_structure_refinement 'SHELXL-97 (Sheldrick, 1997)'
_computing_structure_solution SIR-92
_diffrn_ambient_temperature 200
_diffrn_detector_area_resol_mean 15.9809
_diffrn_measured_fraction_theta_full 0.998
_diffrn_measured_fraction_theta_max 0.998
_diffrn_measurement_device 'CCD camera on \k-goniostat'
_diffrn_measurement_device_type KappaCCD
_diffrn_measurement_method omega-scan
_diffrn_orient_matrix_UB_11 -0.0299335587
_diffrn_orient_matrix_UB_12 -0.0288503747
_diffrn_orient_matrix_UB_13 -0.0632077790
_diffrn_orient_matrix_UB_21 0.0893130781
_diffrn_orient_matrix_UB_22 -0.0160929040
_diffrn_orient_matrix_UB_23 -0.0055971593
_diffrn_orient_matrix_UB_31 -0.0063678975
_diffrn_orient_matrix_UB_32 -0.0892415363
_diffrn_orient_matrix_UB_33 0.0214671500
_diffrn_radiation_collimation 0.5
_diffrn_radiation_monochromator graphite
_diffrn_radiation_source 'fine-focus sealed tube'
_diffrn_radiation_type 'Mo K\a'
_diffrn_radiation_wavelength 0.71073
_diffrn_reflns_av_R_equivalents 0.0248
_diffrn_reflns_av_sigmaI/netI 0.0386
_diffrn_reflns_limit_h_max 13
_diffrn_reflns_limit_h_min -12
_diffrn_reflns_limit_k_max 8
_diffrn_reflns_limit_k_min -9
_diffrn_reflns_limit_l_max 8
_diffrn_reflns_limit_l_min -9
_diffrn_reflns_number 3021
_diffrn_reflns_theta_full 26.00
_diffrn_reflns_theta_max 26.00
_diffrn_reflns_theta_min 3.85
_diffrn_source_current 40
_diffrn_source_type 'Spellman generator'
_diffrn_source_voltage 50
_exptl_absorpt_coefficient_mu 0.126
_exptl_absorpt_correction_T_max 0.99000
_exptl_absorpt_correction_T_min 0.97188
_exptl_absorpt_correction_type multi-scan
_exptl_absorpt_process_details
;SCALE3 ABSPACK - An Oxford Diffraction program (1.0.4,gui:1.0.3)
(C) 2005 Oxford Diffraction Ltd.
;
_exptl_crystal_colour colorless
_exptl_crystal_density_diffrn 1.568
_exptl_crystal_density_method 'not measured'
_exptl_crystal_description needles
_exptl_crystal_F_000 296
_exptl_crystal_size_max 0.21
_exptl_crystal_size_mid 0.07
_exptl_crystal_size_min 0.07
_refine_diff_density_max 0.186
_refine_diff_density_min -0.241
_refine_diff_density_rms 0.053
_refine_ls_extinction_method none
_refine_ls_goodness_of_fit_ref 0.931
_refine_ls_hydrogen_treatment refall
_refine_ls_matrix_type full
_refine_ls_number_parameters 111
_refine_ls_number_reflns 1192
_refine_ls_number_restraints 0
_refine_ls_restrained_S_all 0.931
_refine_ls_R_factor_all 0.0477
_refine_ls_R_factor_gt 0.0305
_refine_ls_shift/su_max 0.001
_refine_ls_shift/su_mean 0.000
_refine_ls_structure_factor_coef Fsqd
_refine_ls_weighting_scheme calc
_refine_ls_wR_factor_gt 0.0710
_refine_ls_wR_factor_ref 0.0767
_reflns_number_gt 824
_reflns_number_total 1192
_reflns_threshold_expression >2sigma(I)
_cod_data_source_file ja8077522_si_002_2_N2H5_CN7.cif
_cod_data_source_block dx044
_cod_database_code 4103804

loop_
_symmetry_equiv_pos_as_xyz
'x, y, z'
'-x, y+1/2, -z+1/2'
'-x, -y, -z'
'x, -y-1/2, z-1/2'

loop_
_atom_site_label
_atom_site_type_symbol
_atom_site_fract_x
_atom_site_fract_y
_atom_site_fract_z
_atom_site_U_iso_or_equiv
_atom_site_adp_type
_atom_site_occupancy
_atom_site_symmetry_multiplicity
_atom_site_calc_flag
H8B H 0.4580(16) 0.2719(19) 0.977(2) 0.027(4) Uiso 1 1 d
H8C H 0.3892(15) 0.145(2) 0.846(2) 0.028(4) Uiso 1 1 d
H9B H 0.2558(14) 0.374(2) 0.9894(19) 0.021(4) Uiso 1 1 d
H8A H 0.3739(15) 0.351(2) 0.813(2) 0.036(5) Uiso 1 1 d
H9A H 0.2185(16) 0.195(2) 0.928(2) 0.032(5) Uiso 1 1 d
N8 N 0.38390(12) 0.25723(18) 0.89433(17) 0.0162(3) Uani 1 1 d
N6 N -0.05695(11) 0.30382(16) 0.58176(17) 0.0211(3) Uani 1 1 d
N1 N -0.32635(10) 0.39563(15) 0.26769(15) 0.0173(3) Uani 1 1 d
N4 N -0.24396(10) 0.13198(15) 0.36548(15) 0.0173(3) Uani 1 1 d
C1 C -0.23327(13) 0.30904(18) 0.37388(18) 0.0148(3) Uani 1 1 d
N9 N 0.28085(12) 0.25956(18) 0.99032(17) 0.0182(3) Uani 1 1 d
N5 N -0.13391(10) 0.40298(15) 0.48264(15) 0.0191(3) Uani 1 1 d
N2 N -0.40042(11) 0.26223(15) 0.18726(16) 0.0172(3) Uani 1 1 d
N3 N -0.35217(11) 0.10617(15) 0.24526(16) 0.0187(3) Uani 1 1 d
N7 N 0.01888(12) 0.23191(18) 0.67757(19) 0.0314(4) Uani 1 1 d

loop_
_atom_site_aniso_label
_atom_site_aniso_U_11
_atom_site_aniso_U_22
_atom_site_aniso_U_33
_atom_site_aniso_U_23
_atom_site_aniso_U_13
_atom_site_aniso_U_12
N8 0.0176(7) 0.0142(7) 0.0157(7) 0.0010(6) 0.0006(5) 0.0008(6)
N6 0.0158(6) 0.0236(7) 0.0224(7) 0.0011(6) 0.0003(6) -0.0029(6)
N1 0.0176(6) 0.0151(6) 0.0171(7) -0.0003(5) -0.0011(5) -0.0010(5)
N4 0.0147(6) 0.0164(6) 0.0193(7) -0.0006(5) -0.0002(5) -0.0004(5)
C1 0.0166(7) 0.0148(7) 0.0134(7) -0.0013(6) 0.0035(6) -0.0018(6)
N9 0.0179(7) 0.0156(7) 0.0209(7) -0.0011(6) 0.0030(5) -0.0018(6)
N5 0.0159(6) 0.0184(7) 0.0200(7) 0.0015(5) -0.0037(5) 0.0005(5)
N2 0.0175(6) 0.0149(6) 0.0180(6) -0.0021(5) 0.0010(5) -0.0021(5)
N3 0.0187(6) 0.0161(6) 0.0204(7) 0.0001(5) 0.0018(5) 0.0003(5)
N7 0.0213(7) 0.0355(8) 0.0327(8) 0.0095(7) -0.0065(6) 0.0006(6)

loop_
_atom_type_symbol
_atom_type_description
_atom_type_scat_dispersion_real
_atom_type_scat_dispersion_imag
_atom_type_scat_source
C C 0.0033 0.0016 'International Tables Vol C Tables 4.2.6.8 and 6.1.1.4'
H H 0.0000 0.0000 'International Tables Vol C Tables 4.2.6.8 and 6.1.1.4'
N N 0.0061 0.0033 'International Tables Vol C Tables 4.2.6.8 and 6.1.1.4'

loop_
_geom_angle_atom_site_label_1
_geom_angle_atom_site_label_2
_geom_angle_atom_site_label_3
_geom_angle
N9 N8 H8B 107.4(10)
N9 N8 H8C 109.1(10)
H8B N8 H8C 105.5(13)
N9 N8 H8A 109.5(10)
H8B N8 H8A 110.0(14)
H8C N8 H8A 115.0(14)
N7 N6 N5 172.29(15)
C1 N1 N2 103.29(11)
C1 N4 N3 103.31(10)
N4 C1 N1 113.97(12)
N4 C1 N5 124.97(12)
N1 C1 N5 121.06(12)
N8 N9 H9B 105.5(10)
N8 N9 H9A 107.3(11)
H9B N9 H9A 108.5(14)
N6 N5 C1 113.70(11)
N3 N2 N1 109.83(11)
N2 N3 N4 109.60(10)

loop_
_geom_bond_atom_site_label_1
_geom_bond_atom_site_label_2
_geom_bond_distance
N8 N9 1.4521(17)
N8 H8B 0.923(17)
N8 H8C 0.921(16)
N8 H8A 0.930(17)
N6 N7 1.1230(16)
N6 N5 1.2517(16)
N1 C1 1.3299(17)
N1 N2 1.3481(15)
N4 C1 1.3271(18)
N4 N3 1.3520(16)
C1 N5 1.4092(17)
N9 H9B 0.898(16)
N9 H9A 0.887(18)
N2 N3 1.3171(15)

loop_
_geom_hbond_atom_site_label_D
_geom_hbond_atom_site_label_H
_geom_hbond_atom_site_label_A
_geom_hbond_distance_DH
_geom_hbond_distance_HA
_geom_hbond_distance_DA
_geom_hbond_angle_DHA
_geom_hbond_site_symmetry_A
N8 H8C N3 0.921(16) 2.014(16) 2.9112(18) 164.1(14) 3_556
N9 H9B N4 0.898(16) 2.238(17) 3.0469(18) 149.6(13) 2_556
N8 H8A N1 0.930(17) 2.025(17) 2.8875(18) 153.5(15) 3_566
N8 H8A N9 0.930(17) 2.610(17) 3.0797(19) 111.9(12) 4_565
N9 H9A N5 0.887(18) 2.513(17) 3.1275(18) 127.0(14) 2_546
N9 H9A N7 0.887(18) 2.603(17) 3.3349(19) 140.5(14) .

loop_
_geom_torsion_atom_site_label_1
_geom_torsion_atom_site_label_2
_geom_torsion_atom_site_label_3
_geom_torsion_atom_site_label_4
_geom_torsion
N3 N4 C1 N1 -0.19(15)
N3 N4 C1 N5 -179.92(13)
N2 N1 C1 N4 -0.01(15)
N2 N1 C1 N5 179.74(12)
N4 C1 N5 N6 -3.8(2)
N1 C1 N5 N6 176.51(12)
C1 N1 N2 N3 0.22(15)
N1 N2 N3 N4 -0.35(15)
C1 N4 N3 N2 0.32(14)
